data_4134967
loop_
_publ_author_name
'Nakamura, Kimihiro'
'Li, Qiang-Qiang'
'Krej\<c\'i, Ond\<rej'
'Foster, Adam S.'
'Sun, Kewei'
'Kawai, Shigeki'
'Ito, Shingo'

_publ_section_title
;
 On-Surface Synthesis of a \p-Extended Diaza[8]circulene.
;
_journal_name_full 'Journal of the American Chemical Society'
_journal_paper_doi 10.1021/jacs.0c02534
_journal_year 2020
_chemical_formula_sum 'C67.51 H54.04 Cl N2'
_chemical_formula_weight 928.79
_space_group_crystal_system monoclinic
_space_group_IT_number 14
_space_group_name_Hall '-P 2ybc'
_space_group_name_H-M_alt 'P 1 21/c 1'
_atom_sites_solution_hydrogens geom
_atom_sites_solution_primary dual
_cell_angle_alpha 90
_cell_angle_beta 100.6258(17)
_cell_angle_gamma 90
_cell_formula_units_Z 4
_cell_length_a 15.8416(8)
_cell_length_b 20.2505(10)
_cell_length_c 15.2623(8)
_cell_measurement_reflns_used 5715
_cell_measurement_temperature 100.(2)
_cell_measurement_theta_max 25.2855
_cell_measurement_theta_min 2.4269
_cell_volume 4812.2(4)
_computing_cell_refinement 'SAINT V8.38A (Bruker AXS Inc., 2017)'
_computing_data_collection 'APEX3 (Bruker AXS Inc., 2018)'
_computing_data_reduction 'SAINT V8.38A (Bruker AXS Inc., 2017)'
_computing_molecular_graphics 'XP (Bruker AXS Inc., 2018)'
_computing_publication_material 'APEX3 (Bruker AXS Inc., 2018)'
_computing_structure_refinement 'SHELXL-2017/1 (Sheldrick, 2017)'
_computing_structure_solution 'XT, VERSION 2014/5'
_diffrn_ambient_temperature 100.(2)
_diffrn_detector_area_resol_mean 7.4074
_diffrn_measured_fraction_theta_full 0.995
_diffrn_measured_fraction_theta_max 0.995
_diffrn_measurement_device_type 'Photon II CPADs detector'
_diffrn_measurement_method 'phi and omega scans'
_diffrn_radiation_monochromator 'Multilayer Mirror'
_diffrn_radiation_type MoK\a
_diffrn_radiation_wavelength 0.71073
_diffrn_reflns_av_R_equivalents 0.1297
_diffrn_reflns_av_unetI/netI 0.1031
_diffrn_reflns_limit_h_max 18
_diffrn_reflns_limit_h_min -19
_diffrn_reflns_limit_k_max 21
_diffrn_reflns_limit_k_min -24
_diffrn_reflns_limit_l_max 18
_diffrn_reflns_limit_l_min -18
_diffrn_reflns_number 38577
_diffrn_reflns_theta_full 25.40
_diffrn_reflns_theta_max 25.40
_diffrn_reflns_theta_min 2.29
_diffrn_source 'Incoatec microfocus source'
_diffrn_source_type 'Bruker D8 Quest'
_exptl_absorpt_coefficient_mu 0.127
_exptl_absorpt_correction_T_max 0.98
_exptl_absorpt_correction_T_min 0.72
_exptl_absorpt_correction_type multi-scan
_exptl_absorpt_process_details
;
SADABS-2016/2 - Bruker AXS area detector scaling and absorption correction
;
_exptl_crystal_colour yellow
_exptl_crystal_density_diffrn 1.282
_exptl_crystal_density_method 'not measured'
_exptl_crystal_description block
_exptl_crystal_F_000 1961
_exptl_crystal_size_max 0.240
_exptl_crystal_size_mid 0.200
_exptl_crystal_size_min 0.120
_refine_diff_density_max 1.057
_refine_diff_density_min -0.456
_refine_ls_extinction_coef 0.013(2)
_refine_ls_extinction_method 'SHELXL-2017/1 (Sheldrick 2017)'
_refine_ls_goodness_of_fit_ref 1.028
_refine_ls_hydrogen_treatment constr
_refine_ls_matrix_type full
_refine_ls_number_parameters 714
_refine_ls_number_reflns 8821
_refine_ls_number_restraints 208
_refine_ls_restrained_S_all 1.068
_refine_ls_R_factor_all 0.1550
_refine_ls_R_factor_gt 0.0864
_refine_ls_shift/su_max 0.000
_refine_ls_shift/su_mean 0.000
_refine_ls_structure_factor_coef Fsqd
_refine_ls_weighting_details 'w=1/[\s^2^(Fo^2^)+(0.1556P)^2^+3.3694P] where P=(Fo^2^+2Fc^2^)/3'
_refine_ls_weighting_scheme calc
_refine_ls_wR_factor_gt 0.2371
_refine_ls_wR_factor_ref 0.2880
_reflns_number_gt 4853
_reflns_number_total 8821
_reflns_threshold_expression 'I > 2\s(I)'
_cod_data_source_file ja0c02534_si_005.cif
_cod_data_source_block 10b
_cod_depositor_comments
;
The following automatic conversions were performed:

data item '_exptl_absorpt_correction_type' value 'Multi-Scan' was
changed to 'multi-scan' in accordance with the
/home/data/users/saulius/crontab/automatic-downloads/rss-feeds/ACS/lib/dictionaries/cif_core.dic
dictionary named 'cif_core.dic' version 2.4.2 last updated on
2011-04-26.

Automatic conversion script
Id: cif_fix_values 7556 2019-12-06 15:28:31Z antanas 
;
_cod_database_code 4134967

loop_
_space_group_symop_operation_xyz
'x, y, z'
'-x, y+1/2, -z+1/2'
'-x, -y, -z'
'x, -y-1/2, z-1/2'

loop_
_atom_site_type_symbol
_atom_site_label
_atom_site_fract_x
_atom_site_fract_y
_atom_site_fract_z
_atom_site_U_iso_or_equiv
_atom_site_adp_type
_atom_site_calc_flag
_atom_site_refinement_flags_adp
_atom_site_refinement_flags_occupancy
_atom_site_refinement_flags_posn
_atom_site_occupancy
_atom_site_disorder_assembly
_atom_site_disorder_group
C C1 -0.0733(3) 0.2572(2) 1.0181(3) 0.0427(11) Uani d . . . 1.0 . .
C C2 -0.1702(3) 0.2638(3) 0.9847(4) 0.0612(16) Uani d . . . 1.0 . .
H H2A -0.183347 0.308552 0.961779 0.092 Uiso calc U . R 1.0 . .
H H2B -0.200596 0.255325 1.033959 0.092 Uiso calc U . R 1.0 . .
H H2C -0.18864 0.231701 0.936932 0.092 Uiso calc U . R 1.0 . .
C C3 -0.0449(4) 0.3041(3) 1.0992(4) 0.0565(14) Uani d . . . 1.0 . .
H H3A 0.017781 0.302857 1.117002 0.085 Uiso calc U . R 1.0 . .
H H3B -0.071351 0.289683 1.149146 0.085 Uiso calc U . R 1.0 . .
H H3C -0.063224 0.349324 1.08241 0.085 Uiso calc U . R 1.0 . .
C C4 -0.0534(3) 0.1875(3) 1.0528(4) 0.0527(13) Uani d . . . 1.0 . .
H H4A -0.07033 0.155876 1.004091 0.079 Uiso calc U . R 1.0 . .
H H4B -0.085424 0.178296 1.100563 0.079 Uiso calc U . R 1.0 . .
H H4C 0.008291 0.183384 1.075968 0.079 Uiso calc U . R 1.0 . .
C C5 -0.0250(3) 0.2757(2) 0.9437(3) 0.0364(10) Uani d . . . 1.0 . .
C C6 -0.0332(3) 0.3392(2) 0.9071(3) 0.0363(10) Uani d . . . 1.0 . .
H H6 -0.070564 0.36963 0.928042 0.044 Uiso calc U . R 1.0 . .
C C7 0.0114(2) 0.3599(2) 0.8409(3) 0.0322(10) Uani d . . . 1.0 . .
C C8 0.0066(2) 0.4270(2) 0.8032(3) 0.0344(10) Uani d . . . 1.0 . .
C C9 -0.0441(3) 0.4760(2) 0.8323(3) 0.0403(11) Uani d . . . 1.0 . .
H H9 -0.079898 0.464793 0.873599 0.048 Uiso calc U . R 1.0 . .
C C10 -0.0434(3) 0.5404(2) 0.8024(3) 0.0406(11) Uani d . . . 1.0 . .
H H10 -0.078918 0.572703 0.822528 0.049 Uiso calc U . R 1.0 . .
C C11 0.0096(3) 0.5580(2) 0.7427(3) 0.0395(11) Uani d . . . 1.0 . .
H H11 0.011621 0.60251 0.723478 0.047 Uiso calc U . R 1.0 . .
C C12 0.0583(3) 0.5111(2) 0.7120(3) 0.0355(10) Uani d . . . 1.0 . .
H H12 0.093493 0.523214 0.67051 0.043 Uiso calc U . R 1.0 . .
C C13 0.0578(2) 0.4443(2) 0.7406(3) 0.0328(10) Uani d . . . 1.0 . .
C C14 0.1103(2) 0.3946(2) 0.7084(3) 0.0321(10) Uani d . . . 1.0 . .
C C15 0.1657(2) 0.3930(2) 0.6478(3) 0.0320(10) Uani d . . . 1.0 . .
C C16 0.2012(3) 0.3285(2) 0.6504(3) 0.0337(10) Uani d . . . 1.0 . .
C C17 0.1688(2) 0.2913(2) 0.7124(3) 0.0329(10) Uani d . . . 1.0 . .
C C18 0.1862(3) 0.2265(2) 0.7524(3) 0.0348(10) Uani d . . . 1.0 . .
C C19 0.2515(3) 0.1859(2) 0.7311(3) 0.0406(11) Uani d . . . 1.0 . .
H H19 0.281655 0.199667 0.685977 0.049 Uiso calc U . R 1.0 . .
C C20 0.2729(3) 0.1268(2) 0.7735(3) 0.0447(12) Uani d . . . 1.0 . .
H H20 0.317483 0.100435 0.757973 0.054 Uiso calc U . R 1.0 . .
C C21 0.2290(3) 0.1060(2) 0.8391(3) 0.0449(12) Uani d . . . 1.0 . .
H H21 0.24334 0.065154 0.868735 0.054 Uiso calc U . R 1.0 . .
C C22 0.1643(3) 0.1449(2) 0.8614(3) 0.0398(11) Uani d . . . 1.0 . .
H H22 0.134608 0.130271 0.906485 0.048 Uiso calc U . R 1.0 . .
C C23 0.1416(3) 0.2058(2) 0.8187(3) 0.0345(10) Uani d . . . 1.0 . .
C C24 0.0777(2) 0.2492(2) 0.8466(3) 0.0339(10) Uani d . . . 1.0 . .
C C25 0.0658(2) 0.3135(2) 0.8115(3) 0.0322(10) Uani d . . . 1.0 . .
C C26 0.0298(3) 0.2318(2) 0.9120(3) 0.0366(10) Uani d . . . 1.0 . .
H H26 0.034973 0.188199 0.935421 0.044 Uiso calc U . R 1.0 . .
C C27 0.1842(2) 0.4468(2) 0.5889(3) 0.0301(9) Uani d . . . 1.0 . .
C C28 0.1191(3) 0.4697(2) 0.5201(3) 0.0342(10) Uani d . . . 1.0 . .
H H28 0.064248 0.449198 0.510814 0.041 Uiso calc U . R 1.0 . .
C C29 0.1338(3) 0.5214(2) 0.4660(3) 0.0408(11) Uani d . . . 1.0 . .
H H29 0.089346 0.53596 0.419469 0.049 Uiso calc U . R 1.0 . .
C C30 0.2132(3) 0.5520(2) 0.4796(3) 0.0410(11) Uani d . . . 1.0 . .
H H30 0.222749 0.588523 0.443662 0.049 Uiso calc U . R 1.0 . .
C C31 0.2789(3) 0.5294(2) 0.5455(3) 0.0404(11) Uani d . . . 1.0 . .
H H31 0.333764 0.549751 0.55288 0.048 Uiso calc U . R 1.0 . .
C C32 0.2656(3) 0.4769(2) 0.6015(3) 0.0335(10) Uani d . . . 1.0 . .
C C33 0.3367(2) 0.4532(2) 0.6717(3) 0.0347(10) Uani d . . . 1.0 . .
C C34 0.3846(3) 0.4884(2) 0.7422(3) 0.0372(11) Uani d . . . 1.0 . .
C C35 0.3824(3) 0.5542(2) 0.7782(3) 0.0382(11) Uani d . . . 1.0 . .
C C36 0.3120(3) 0.5970(2) 0.7495(3) 0.0436(11) Uani d . . . 1.0 . .
H H36 0.265979 0.582887 0.704388 0.052 Uiso calc U . R 1.0 . .
C C37 0.3097(3) 0.6592(3) 0.7868(4) 0.0493(13) Uani d . . . 1.0 . .
H H37 0.262376 0.687725 0.767387 0.059 Uiso calc U . R 1.0 . .
C C38 0.3766(3) 0.6794(3) 0.8523(3) 0.0502(13) Uani d . . . 1.0 . .
H H38 0.375275 0.722319 0.877261 0.06 Uiso calc U . R 1.0 . .
C C39 0.4459(3) 0.6383(2) 0.8824(3) 0.0440(11) Uani d . . . 1.0 . .
H H39 0.491137 0.65312 0.927911 0.053 Uiso calc U . R 1.0 . .
C C40 0.4496(3) 0.5755(2) 0.8462(3) 0.0409(11) Uani d . . . 1.0 . .
C C41 0.5209(3) 0.5293(2) 0.8810(3) 0.0381(11) Uani d . . . 1.0 . .
C C42 0.5964(3) 0.5478(2) 0.9374(3) 0.0414(11) Uani d . . . 1.0 . .
H H42 0.604205 0.59281 0.95467 0.05 Uiso calc U . R 1.0 . .
C C43 0.6613(3) 0.5025(2) 0.9696(3) 0.0402(11) Uani d . . . 1.0 . .
C C44 0.7473(3) 0.5264(3) 1.0227(3) 0.0441(12) Uani d . . . 1.0 . .
C C45 0.8096(3) 0.4697(3) 1.0534(4) 0.0495(13) Uani d . . . 1.0 . .
H H45A 0.785094 0.440759 1.093751 0.074 Uiso calc U . R 1.0 . .
H H45B 0.864368 0.487597 1.084589 0.074 Uiso calc U . R 1.0 . .
H H45C 0.819069 0.444261 1.001401 0.074 Uiso calc U . R 1.0 . .
C C46 0.7907(3) 0.5715(2) 0.9633(3) 0.0472(12) Uani d . . . 1.0 . .
H H46A 0.796712 0.547738 0.908869 0.071 Uiso calc U . R 1.0 . .
H H46B 0.847567 0.584496 0.995572 0.071 Uiso calc U . R 1.0 . .
H H46C 0.755414 0.610996 0.947598 0.071 Uiso calc U . R 1.0 . .
C C47 0.7334(3) 0.5640(3) 1.1049(3) 0.0469(12) Uani d . . . 1.0 . .
H H47A 0.688702 0.597455 1.087721 0.07 Uiso calc U . R 1.0 . .
H H47B 0.787105 0.585692 1.132508 0.07 Uiso calc U . R 1.0 . .
H H47C 0.715538 0.533273 1.147567 0.07 Uiso calc U . R 1.0 . .
C C48 0.6459(3) 0.4362(2) 0.9492(3) 0.0401(11) Uani d . . . 1.0 . .
H H48 0.686959 0.40432 0.975076 0.048 Uiso calc U . R 1.0 . .
C C49 0.5713(3) 0.4150(2) 0.8915(3) 0.0380(11) Uani d . . . 1.0 . .
C C50 0.5127(3) 0.4632(2) 0.8553(3) 0.0373(10) Uani d . . . 1.0 . .
C C51 0.5559(3) 0.3453(2) 0.8664(3) 0.0373(11) Uani d . . . 1.0 . .
C C52 0.6037(3) 0.2942(3) 0.9112(3) 0.0448(12) Uani d . . . 1.0 . .
H H52 0.648761 0.304388 0.959514 0.054 Uiso calc U . R 1.0 . .
C C53 0.5877(3) 0.2282(3) 0.8876(4) 0.0507(13) Uani d . . . 1.0 . .
H H53 0.621268 0.194164 0.919621 0.061 Uiso calc U . R 1.0 . .
C C54 0.5227(3) 0.2129(3) 0.8172(3) 0.0456(12) Uani d . . . 1.0 . .
H H54 0.511576 0.168293 0.799614 0.055 Uiso calc U . R 1.0 . .
C C55 0.4738(3) 0.2633(2) 0.7725(3) 0.0359(10) Uani d . . . 1.0 . .
H H55 0.428753 0.252155 0.724594 0.043 Uiso calc U . R 1.0 . .
C C56 0.4877(3) 0.3297(2) 0.7945(3) 0.0381(11) Uani d . . . 1.0 . .
C C57 0.4356(3) 0.3822(2) 0.7496(3) 0.0362(10) Uani d . . . 1.0 . .
C C58 0.3701(3) 0.3873(2) 0.6758(3) 0.0362(10) Uani d . . . 1.0 . .
C C59 0.3448(3) 0.3362(2) 0.6077(3) 0.0346(10) Uani d . . . 1.0 . .
C C60 0.2631(3) 0.3070(2) 0.5947(3) 0.0332(10) Uani d . . . 1.0 . .
C C61 0.2420(3) 0.2586(2) 0.5296(3) 0.0392(11) Uani d . . . 1.0 . .
H H61 0.186743 0.238754 0.520743 0.047 Uiso calc U . R 1.0 . .
C C62 0.3010(3) 0.2387(2) 0.4772(3) 0.0447(12) Uani d . . . 1.0 . .
H H62 0.285587 0.205781 0.432847 0.054 Uiso calc U . R 1.0 . .
C C63 0.3817(3) 0.2670(2) 0.4898(3) 0.0463(12) Uani d . . . 1.0 . .
H H63 0.421996 0.253533 0.454336 0.056 Uiso calc U . R 1.0 . .
C C64 0.4036(3) 0.3153(2) 0.5549(3) 0.0429(11) Uani d . . . 1.0 . .
H H64 0.459266 0.334539 0.563701 0.052 Uiso calc U . R 1.0 . .
C C65 0.5531(19) 0.0372(12) 0.089(2) 0.093(4) Uani d U P D 0.188(5) A 1
H H65A 0.50027 0.063492 0.088023 0.111 Uiso calc U P R 0.188(5) A 1
H H65B 0.573662 0.046591 0.032932 0.111 Uiso calc U P R 0.188(5) A 1
Cl Cl1 0.6298(8) 0.0658(8) 0.1762(10) 0.089(3) Uani d U P D 0.188(5) A 1
Cl Cl2 0.5261(8) -0.0417(7) 0.0880(10) 0.088(4) Uani d U P D 0.188(5) A 1
C C65A 0.6798(12) 0.1069(12) 0.2072(13) 0.093(3) Uani d U P D 0.312(5) B 2
H H65C 0.692412 0.059798 0.197861 0.112 Uiso calc U P R 0.312(5) B 2
H H65D 0.641039 0.109334 0.251063 0.112 Uiso calc U P R 0.312(5) B 2
Cl Cl1A 0.7757(4) 0.1491(4) 0.2485(5) 0.076(3) Uani d U P D 0.312(5) B 2
Cl Cl2A 0.6344(3) 0.1388(4) 0.1158(6) 0.119(3) Uani d U P D 0.312(5) B 2
C C70 0.5260(12) -0.0357(9) 0.0467(11) 0.080(5) Uani d U P D 0.503(7) C -3
H H70A 0.480074 -0.066414 0.054264 0.119 Uiso calc U P R 0.503(7) C -3
H H70B 0.503155 -0.002084 0.002515 0.119 Uiso calc U P R 0.503(7) C -3
H H70C 0.572201 -0.060093 0.026164 0.119 Uiso calc U P R 0.503(7) C -3
C C71 0.5598(8) -0.0040(8) 0.1316(10) 0.098(3) Uani d U P D 0.503(7) C -3
H H71A 0.575428 -0.041991 0.172133 0.117 Uiso calc U P R 0.503(7) C -3
H H71B 0.50764 0.014962 0.148914 0.117 Uiso calc U P R 0.503(7) C -3
C C72 0.6261(13) 0.0449(10) 0.1656(16) 0.085(3) Uani d U P D 0.503(7) C -3
H H72A 0.646015 0.055851 0.109556 0.102 Uiso calc U P R 0.503(7) C -3
H H72B 0.589085 0.082605 0.175018 0.102 Uiso calc U P R 0.503(7) C -3
C C73 0.7022(8) 0.0614(6) 0.2290(9) 0.086(3) Uani d U P D 0.503(7) C -3
H H73A 0.747354 0.033379 0.211111 0.103 Uiso calc U P R 0.503(7) C -3
H H73B 0.691526 0.042284 0.285653 0.103 Uiso calc U P R 0.503(7) C -3
C C74 0.7473(12) 0.1245(8) 0.2567(11) 0.078(4) Uani d U P D 0.503(7) C -3
H H74A 0.70275 0.150219 0.279487 0.094 Uiso calc U P R 0.503(7) C -3
H H74B 0.788827 0.111359 0.310596 0.094 Uiso calc U P R 0.503(7) C -3
C C75 0.7921(7) 0.1733(5) 0.2196(7) 0.022(2) Uani d U P D 0.503(7) C -3
H H75A 0.851523 0.159046 0.221801 0.034 Uiso calc U P R 0.503(7) C -3
H H75B 0.791587 0.214425 0.253423 0.034 Uiso calc U P R 0.503(7) C -3
H H75C 0.764496 0.180841 0.157435 0.034 Uiso calc U P R 0.503(7) C -3
N N1 0.1121(2) 0.33215(17) 0.7469(2) 0.0333(8) Uani d . . . 1.0 . .
N N2 0.4448(2) 0.44485(18) 0.7878(2) 0.0368(9) Uani d . . . 1.0 . .

loop_
_atom_site_aniso_label
_atom_site_aniso_U_11
_atom_site_aniso_U_22
_atom_site_aniso_U_33
_atom_site_aniso_U_12
_atom_site_aniso_U_13
_atom_site_aniso_U_23
C1 0.041(2) 0.044(3) 0.042(3) -0.003(2) 0.004(2) 0.004(2)
C2 0.037(3) 0.084(4) 0.063(4) 0.001(3) 0.011(2) 0.026(3)
C3 0.064(3) 0.059(4) 0.046(3) 0.000(3) 0.007(3) 0.008(3)
C4 0.046(3) 0.056(3) 0.058(3) 0.003(2) 0.015(2) 0.018(3)
C5 0.029(2) 0.043(3) 0.035(3) -0.0061(18) 0.0000(18) 0.004(2)
C6 0.030(2) 0.043(3) 0.035(3) -0.0012(18) 0.0039(18) 0.002(2)
C7 0.0254(19) 0.039(2) 0.029(2) -0.0038(17) -0.0013(17) 0.0033(19)
C8 0.030(2) 0.036(2) 0.035(3) -0.0011(17) 0.0020(18) 0.001(2)
C9 0.028(2) 0.046(3) 0.048(3) 0.0021(19) 0.0102(19) 0.007(2)
C10 0.039(2) 0.038(3) 0.045(3) 0.0084(19) 0.012(2) 0.001(2)
C11 0.040(2) 0.036(3) 0.039(3) 0.0053(19) 0.001(2) 0.005(2)
C12 0.029(2) 0.044(3) 0.032(2) -0.0012(18) 0.0029(18) 0.007(2)
C13 0.026(2) 0.038(2) 0.032(2) -0.0010(17) -0.0001(17) 0.001(2)
C14 0.028(2) 0.033(2) 0.031(2) -0.0009(16) -0.0050(17) 0.0016(19)
C15 0.027(2) 0.038(2) 0.027(2) -0.0002(17) -0.0043(17) 0.0004(19)
C16 0.032(2) 0.038(3) 0.028(2) 0.0003(18) -0.0007(18) 0.0014(19)
C17 0.028(2) 0.036(2) 0.031(2) 0.0025(17) -0.0017(17) -0.002(2)
C18 0.036(2) 0.035(2) 0.030(2) -0.0017(18) -0.0020(18) -0.0003(19)
C19 0.043(2) 0.044(3) 0.034(3) 0.003(2) 0.004(2) -0.003(2)
C20 0.048(3) 0.045(3) 0.040(3) 0.005(2) 0.004(2) -0.001(2)
C21 0.057(3) 0.034(3) 0.042(3) 0.003(2) 0.001(2) 0.003(2)
C22 0.048(3) 0.037(3) 0.034(3) -0.003(2) 0.005(2) 0.003(2)
C23 0.037(2) 0.035(2) 0.029(2) -0.0038(18) -0.0016(18) -0.0029(19)
C24 0.030(2) 0.041(3) 0.028(2) -0.0050(18) -0.0029(17) -0.004(2)
C25 0.026(2) 0.041(3) 0.027(2) -0.0043(17) -0.0012(17) 0.0039(19)
C26 0.034(2) 0.037(3) 0.036(3) -0.0062(18) -0.0023(19) 0.006(2)
C27 0.032(2) 0.034(2) 0.024(2) 0.0002(17) 0.0050(17) -0.0011(18)
C28 0.037(2) 0.037(3) 0.027(2) 0.0034(18) 0.0038(18) 0.002(2)
C29 0.048(3) 0.041(3) 0.030(3) 0.011(2) -0.002(2) 0.002(2)
C30 0.050(3) 0.039(3) 0.034(3) 0.000(2) 0.008(2) 0.006(2)
C31 0.040(2) 0.043(3) 0.039(3) -0.005(2) 0.010(2) 0.002(2)
C32 0.039(2) 0.033(2) 0.028(2) 0.0008(18) 0.0060(18) -0.0018(19)
C33 0.029(2) 0.045(3) 0.030(2) -0.0028(18) 0.0045(17) 0.000(2)
C34 0.032(2) 0.046(3) 0.033(3) -0.0039(19) 0.0051(19) 0.002(2)
C35 0.034(2) 0.045(3) 0.036(3) -0.0015(19) 0.0086(19) -0.001(2)
C36 0.041(2) 0.045(3) 0.045(3) -0.003(2) 0.008(2) -0.001(2)
C37 0.044(3) 0.054(3) 0.051(3) 0.003(2) 0.012(2) -0.002(3)
C38 0.064(3) 0.042(3) 0.046(3) 0.001(2) 0.014(3) -0.004(2)
C39 0.050(3) 0.045(3) 0.037(3) 0.000(2) 0.010(2) -0.001(2)
C40 0.041(2) 0.046(3) 0.035(3) -0.001(2) 0.005(2) 0.003(2)
C41 0.039(2) 0.040(3) 0.036(3) -0.0044(19) 0.0063(19) 0.001(2)
C42 0.046(3) 0.047(3) 0.032(3) -0.004(2) 0.007(2) -0.001(2)
C43 0.036(2) 0.049(3) 0.034(3) -0.004(2) 0.0048(19) 0.002(2)
C44 0.042(2) 0.055(3) 0.036(3) -0.006(2) 0.008(2) 0.002(2)
C45 0.038(2) 0.056(3) 0.049(3) -0.005(2) -0.005(2) 0.004(3)
C46 0.049(3) 0.048(3) 0.046(3) -0.006(2) 0.014(2) 0.003(2)
C47 0.043(3) 0.061(3) 0.035(3) -0.009(2) 0.002(2) -0.002(2)
C48 0.035(2) 0.044(3) 0.040(3) 0.0000(19) 0.003(2) 0.003(2)
C49 0.029(2) 0.052(3) 0.032(2) -0.0057(19) 0.0052(18) 0.001(2)
C50 0.031(2) 0.046(3) 0.034(2) -0.0041(19) 0.0042(18) -0.003(2)
C51 0.031(2) 0.045(3) 0.036(3) 0.0004(19) 0.0067(19) 0.000(2)
C52 0.032(2) 0.056(3) 0.045(3) -0.004(2) 0.004(2) -0.002(2)
C53 0.035(2) 0.054(3) 0.063(4) 0.005(2) 0.009(2) -0.017(3)
C54 0.042(2) 0.051(3) 0.044(3) 0.004(2) 0.006(2) -0.009(2)
C55 0.034(2) 0.035(3) 0.039(3) 0.0013(18) 0.0085(19) -0.002(2)
C56 0.033(2) 0.047(3) 0.036(3) 0.0002(19) 0.0077(19) 0.000(2)
C57 0.030(2) 0.041(3) 0.037(3) -0.0030(18) 0.0063(18) -0.006(2)
C58 0.032(2) 0.044(3) 0.032(2) 0.0020(18) 0.0034(18) 0.002(2)
C59 0.036(2) 0.040(3) 0.027(2) 0.0063(18) 0.0019(18) 0.003(2)
C60 0.038(2) 0.033(2) 0.027(2) 0.0024(18) 0.0000(18) 0.0027(19)
C61 0.043(2) 0.039(3) 0.032(2) 0.002(2) -0.0043(19) 0.000(2)
C62 0.057(3) 0.042(3) 0.033(3) 0.012(2) 0.001(2) -0.002(2)
C63 0.055(3) 0.054(3) 0.032(3) 0.009(2) 0.014(2) 0.001(2)
C64 0.043(2) 0.049(3) 0.037(3) 0.003(2) 0.009(2) -0.002(2)
C65 0.080(7) 0.105(8) 0.104(8) 0.021(7) 0.046(7) -0.008(7)
Cl1 0.065(5) 0.139(8) 0.078(6) 0.031(5) 0.048(4) -0.019(6)
Cl2 0.044(5) 0.089(6) 0.134(10) 0.014(4) 0.019(6) 0.024(7)
C65A 0.096(6) 0.113(7) 0.083(6) 0.010(6) 0.047(5) -0.016(6)
Cl1A 0.057(4) 0.101(7) 0.066(5) 0.004(4) 0.002(4) -0.044(5)
Cl2A 0.064(3) 0.123(5) 0.154(6) 0.034(3) -0.026(3) -0.075(5)
C70 0.054(7) 0.068(8) 0.133(11) -0.016(6) 0.059(8) -0.031(8)
C71 0.087(6) 0.101(7) 0.113(7) 0.037(5) 0.038(6) -0.014(6)
C72 0.083(5) 0.102(7) 0.082(6) 0.021(5) 0.051(5) -0.009(6)
C73 0.107(6) 0.093(6) 0.076(6) 0.007(5) 0.062(5) -0.017(5)
C74 0.081(7) 0.097(7) 0.067(6) -0.014(6) 0.039(5) -0.011(6)
C75 0.021(4) 0.021(5) 0.028(5) -0.001(3) 0.010(4) -0.010(4)
N1 0.0316(18) 0.037(2) 0.029(2) -0.0008(15) -0.0012(15) 0.0010(16)
N2 0.0307(18) 0.044(2) 0.035(2) -0.0024(16) 0.0040(16) -0.0012(18)

loop_
_atom_type_symbol
_atom_type_description
_atom_type_scat_dispersion_real
_atom_type_scat_dispersion_imag
_atom_type_scat_source
C C 0.0033 0.0016 'International Tables Vol C Tables 4.2.6.8 and 6.1.1.4'
H H 0.0000 0.0000 'International Tables Vol C Tables 4.2.6.8 and 6.1.1.4'
N N 0.0061 0.0033 'International Tables Vol C Tables 4.2.6.8 and 6.1.1.4'
Cl Cl 0.1484 0.1585 'International Tables Vol C Tables 4.2.6.8 and 6.1.1.4'

loop_
_geom_angle_atom_site_label_1
_geom_angle_atom_site_label_2
_geom_angle_atom_site_label_3
_geom_angle_site_symmetry_1
_geom_angle_site_symmetry_3
_geom_angle
_geom_angle_publ_flag
C4 C1 C5 . . 112.7(4) ?
C4 C1 C2 . . 109.1(4) ?
C5 C1 C2 . . 109.8(4) ?
C4 C1 C3 . . 106.2(4) ?
C5 C1 C3 . . 109.3(4) ?
C2 C1 C3 . . 109.7(4) ?
C1 C2 H2A . . 109.5 ?
C1 C2 H2B . . 109.5 ?
H2A C2 H2B . . 109.5 ?
C1 C2 H2C . . 109.5 ?
H2A C2 H2C . . 109.5 ?
H2B C2 H2C . . 109.5 ?
C1 C3 H3A . . 109.5 ?
C1 C3 H3B . . 109.5 ?
H3A C3 H3B . . 109.5 ?
C1 C3 H3C . . 109.5 ?
H3A C3 H3C . . 109.5 ?
H3B C3 H3C . . 109.5 ?
C1 C4 H4A . . 109.5 ?
C1 C4 H4B . . 109.5 ?
H4A C4 H4B . . 109.5 ?
C1 C4 H4C . . 109.5 ?
H4A C4 H4C . . 109.5 ?
H4B C4 H4C . . 109.5 ?
C26 C5 C6 . . 117.8(4) ?
C26 C5 C1 . . 122.1(4) ?
C6 C5 C1 . . 120.0(4) ?
C7 C6 C5 . . 122.8(4) ?
C7 C6 H6 . . 118.6 ?
C5 C6 H6 . . 118.6 ?
C6 C7 C25 . . 116.9(4) ?
C6 C7 C8 . . 124.2(4) ?
C25 C7 C8 . . 118.9(4) ?
C9 C8 C13 . . 118.3(4) ?
C9 C8 C7 . . 121.5(4) ?
C13 C8 C7 . . 120.1(4) ?
C10 C9 C8 . . 121.6(4) ?
C10 C9 H9 . . 119.2 ?
C8 C9 H9 . . 119.2 ?
C9 C10 C11 . . 120.0(4) ?
C9 C10 H10 . . 120.0 ?
C11 C10 H10 . . 120.0 ?
C12 C11 C10 . . 119.6(4) ?
C12 C11 H11 . . 120.2 ?
C10 C11 H11 . . 120.2 ?
C11 C12 C13 . . 121.5(4) ?
C11 C12 H12 . . 119.2 ?
C13 C12 H12 . . 119.2 ?
C8 C13 C12 . . 118.8(4) ?
C8 C13 C14 . . 119.7(4) ?
C12 C13 C14 . . 121.4(4) ?
C15 C14 N1 . . 107.1(4) ?
C15 C14 C13 . . 135.7(4) ?
N1 C14 C13 . . 117.2(4) ?
C14 C15 C16 . . 107.4(4) ?
C14 C15 C27 . . 127.6(4) ?
C16 C15 C27 . . 125.0(4) ?
C17 C16 C15 . . 108.9(4) ?
C17 C16 C60 . . 127.2(4) ?
C15 C16 C60 . . 123.9(4) ?
C16 C17 N1 . . 106.5(4) ?
C16 C17 C18 . . 135.7(4) ?
N1 C17 C18 . . 117.5(4) ?
C23 C18 C19 . . 118.8(4) ?
C23 C18 C17 . . 119.5(4) ?
C19 C18 C17 . . 121.5(4) ?
C20 C19 C18 . . 122.0(5) ?
C20 C19 H19 . . 119.0 ?
C18 C19 H19 . . 119.0 ?
C19 C20 C21 . . 119.5(4) ?
C19 C20 H20 . . 120.2 ?
C21 C20 H20 . . 120.2 ?
C22 C21 C20 . . 119.8(5) ?
C22 C21 H21 . . 120.1 ?
C20 C21 H21 . . 120.1 ?
C21 C22 C23 . . 121.4(4) ?
C21 C22 H22 . . 119.3 ?
C23 C22 H22 . . 119.3 ?
C18 C23 C22 . . 118.4(4) ?
C18 C23 C24 . . 119.9(4) ?
C22 C23 C24 . . 121.5(4) ?
C26 C24 C25 . . 116.8(4) ?
C26 C24 C23 . . 123.3(4) ?
C25 C24 C23 . . 119.8(4) ?
N1 C25 C7 . . 118.8(4) ?
N1 C25 C24 . . 118.1(4) ?
C7 C25 C24 . . 123.0(4) ?
C5 C26 C24 . . 122.7(4) ?
C5 C26 H26 . . 118.7 ?
C24 C26 H26 . . 118.7 ?
C32 C27 C28 . . 119.1(4) ?
C32 C27 C15 . . 121.1(4) ?
C28 C27 C15 . . 119.8(4) ?
C29 C28 C27 . . 121.0(4) ?
C29 C28 H28 . . 119.5 ?
C27 C28 H28 . . 119.5 ?
C28 C29 C30 . . 119.9(4) ?
C28 C29 H29 . . 120.0 ?
C30 C29 H29 . . 120.0 ?
C31 C30 C29 . . 120.1(4) ?
C31 C30 H30 . . 119.9 ?
C29 C30 H30 . . 119.9 ?
C30 C31 C32 . . 121.0(4) ?
C30 C31 H31 . . 119.5 ?
C32 C31 H31 . . 119.5 ?
C31 C32 C27 . . 118.7(4) ?
C31 C32 C33 . . 120.4(4) ?
C27 C32 C33 . . 120.9(4) ?
C34 C33 C58 . . 107.3(4) ?
C34 C33 C32 . . 128.7(4) ?
C58 C33 C32 . . 123.9(4) ?
N2 C34 C33 . . 106.8(4) ?
N2 C34 C35 . . 117.3(4) ?
C33 C34 C35 . . 135.9(4) ?
C40 C35 C36 . . 118.9(4) ?
C40 C35 C34 . . 119.7(4) ?
C36 C35 C34 . . 121.3(4) ?
C37 C36 C35 . . 120.6(5) ?
C37 C36 H36 . . 119.7 ?
C35 C36 H36 . . 119.7 ?
C38 C37 C36 . . 119.6(5) ?
C38 C37 H37 . . 120.2 ?
C36 C37 H37 . . 120.2 ?
C37 C38 C39 . . 121.2(5) ?
C37 C38 H38 . . 119.4 ?
C39 C38 H38 . . 119.4 ?
C38 C39 C40 . . 120.4(5) ?
C38 C39 H39 . . 119.8 ?
C40 C39 H39 . . 119.8 ?
C39 C40 C35 . . 119.4(4) ?
C39 C40 C41 . . 121.2(4) ?
C35 C40 C41 . . 119.3(4) ?
C42 C41 C50 . . 117.3(4) ?
C42 C41 C40 . . 124.2(4) ?
C50 C41 C40 . . 118.5(4) ?
C41 C42 C43 . . 122.3(5) ?
C41 C42 H42 . . 118.9 ?
C43 C42 H42 . . 118.9 ?
C48 C43 C42 . . 117.9(4) ?
C48 C43 C44 . . 121.8(4) ?
C42 C43 C44 . . 120.3(4) ?
C47 C44 C43 . . 110.2(4) ?
C47 C44 C45 . . 107.9(4) ?
C43 C44 C45 . . 112.7(4) ?
C47 C44 C46 . . 109.8(4) ?
C43 C44 C46 . . 109.1(4) ?
C45 C44 C46 . . 107.1(4) ?
C44 C45 H45A . . 109.5 ?
C44 C45 H45B . . 109.5 ?
H45A C45 H45B . . 109.5 ?
C44 C45 H45C . . 109.5 ?
H45A C45 H45C . . 109.5 ?
H45B C45 H45C . . 109.5 ?
C44 C46 H46A . . 109.5 ?
C44 C46 H46B . . 109.5 ?
H46A C46 H46B . . 109.5 ?
C44 C46 H46C . . 109.5 ?
H46A C46 H46C . . 109.5 ?
H46B C46 H46C . . 109.5 ?
C44 C47 H47A . . 109.5 ?
C44 C47 H47B . . 109.5 ?
H47A C47 H47B . . 109.5 ?
C44 C47 H47C . . 109.5 ?
H47A C47 H47C . . 109.5 ?
H47B C47 H47C . . 109.5 ?
C43 C48 C49 . . 122.0(4) ?
C43 C48 H48 . . 119.0 ?
C49 C48 H48 . . 119.0 ?
C50 C49 C48 . . 117.2(4) ?
C50 C49 C51 . . 120.3(4) ?
C48 C49 C51 . . 122.5(4) ?
C49 C50 C41 . . 122.8(4) ?
C49 C50 N2 . . 118.2(4) ?
C41 C50 N2 . . 118.9(4) ?
C52 C51 C56 . . 118.8(4) ?
C52 C51 C49 . . 122.6(4) ?
C56 C51 C49 . . 118.6(4) ?
C51 C52 C53 . . 122.1(5) ?
C51 C52 H52 . . 118.9 ?
C53 C52 H52 . . 118.9 ?
C54 C53 C52 . . 119.4(5) ?
C54 C53 H53 . . 120.3 ?
C52 C53 H53 . . 120.3 ?
C53 C54 C55 . . 119.2(5) ?
C53 C54 H54 . . 120.4 ?
C55 C54 H54 . . 120.4 ?
C54 C55 C56 . . 123.0(4) ?
C54 C55 H55 . . 118.5 ?
C56 C55 H55 . . 118.5 ?
C55 C56 C51 . . 117.6(4) ?
C55 C56 C57 . . 123.1(4) ?
C51 C56 C57 . . 119.3(4) ?
C58 C57 N2 . . 106.1(4) ?
C58 C57 C56 . . 135.9(4) ?
N2 C57 C56 . . 117.8(4) ?
C57 C58 C33 . . 108.6(4) ?
C57 C58 C59 . . 126.1(4) ?
C33 C58 C59 . . 125.0(4) ?
C60 C59 C64 . . 119.0(4) ?
C60 C59 C58 . . 121.4(4) ?
C64 C59 C58 . . 119.6(4) ?
C61 C60 C59 . . 119.4(4) ?
C61 C60 C16 . . 121.3(4) ?
C59 C60 C16 . . 119.2(4) ?
C60 C61 C62 . . 120.9(4) ?
C60 C61 H61 . . 119.6 ?
C62 C61 H61 . . 119.6 ?
C63 C62 C61 . . 120.1(5) ?
C63 C62 H62 . . 120.0 ?
C61 C62 H62 . . 120.0 ?
C62 C63 C64 . . 119.6(4) ?
C62 C63 H63 . . 120.2 ?
C64 C63 H63 . . 120.2 ?
C63 C64 C59 . . 121.1(4) ?
C63 C64 H64 . . 119.5 ?
C59 C64 H64 . . 119.5 ?
Cl2 C65 Cl1 . . 118.4(17) ?
Cl2 C65 H65A . . 107.7 ?
Cl1 C65 H65A . . 107.7 ?
Cl2 C65 H65B . . 107.7 ?
Cl1 C65 H65B . . 107.7 ?
H65A C65 H65B . . 107.1 ?
Cl2A C65A Cl1A . . 109.9(12) ?
Cl2A C65A H65C . . 109.7 ?
Cl1A C65A H65C . . 109.7 ?
Cl2A C65A H65D . . 109.7 ?
Cl1A C65A H65D . . 109.7 ?
H65C C65A H65D . . 108.2 ?
C71 C70 H70A . . 109.5 ?
C71 C70 H70B . . 109.5 ?
H70A C70 H70B . . 109.5 ?
C71 C70 H70C . . 109.5 ?
H70A C70 H70C . . 109.5 ?
H70B C70 H70C . . 109.5 ?
C70 C71 C72 . . 137.2(16) ?
C70 C71 H71A . . 102.8 ?
C72 C71 H71A . . 102.8 ?
C70 C71 H71B . . 102.8 ?
C72 C71 H71B . . 102.8 ?
H71A C71 H71B . . 105.0 ?
C73 C72 C71 . . 148.(2) ?
C73 C72 H72A . . 99.6 ?
C71 C72 H72A . . 99.6 ?
C73 C72 H72B . . 99.6 ?
C71 C72 H72B . . 99.6 ?
H72A C72 H72B . . 104.1 ?
C72 C73 C74 . . 133.7(15) ?
C72 C73 H73A . . 103.8 ?
C74 C73 H73A . . 103.8 ?
C72 C73 H73B . . 103.8 ?
C74 C73 H73B . . 103.8 ?
H73A C73 H73B . . 105.4 ?
C75 C74 C73 . . 138.3(15) ?
C75 C74 H74A . . 102.5 ?
C73 C74 H74A . . 102.5 ?
C75 C74 H74B . . 102.5 ?
C73 C74 H74B . . 102.5 ?
H74A C74 H74B . . 104.9 ?
C74 C75 H75A . . 109.5 ?
C74 C75 H75B . . 109.5 ?
H75A C75 H75B . . 109.5 ?
C74 C75 H75C . . 109.5 ?
H75A C75 H75C . . 109.5 ?
H75B C75 H75C . . 109.5 ?
C25 N1 C14 . . 125.1(4) ?
C25 N1 C17 . . 124.8(4) ?
C14 N1 C17 . . 110.1(4) ?
C34 N2 C57 . . 111.1(4) ?
C34 N2 C50 . . 124.4(4) ?
C57 N2 C50 . . 124.0(4) ?

loop_
_geom_bond_atom_site_label_1
_geom_bond_atom_site_label_2
_geom_bond_site_symmetry_2
_geom_bond_distance
_geom_bond_publ_flag
C1 C4 . 1.520(7) ?
C1 C5 . 1.528(6) ?
C1 C2 . 1.532(6) ?
C1 C3 . 1.559(7) ?
C2 H2A . 0.98 ?
C2 H2B . 0.98 ?
C2 H2C . 0.98 ?
C3 H3A . 0.98 ?
C3 H3B . 0.98 ?
C3 H3C . 0.98 ?
C4 H4A . 0.98 ?
C4 H4B . 0.98 ?
C4 H4C . 0.98 ?
C5 C26 . 1.391(6) ?
C5 C6 . 1.399(6) ?
C6 C7 . 1.399(6) ?
C6 H6 . 0.95 ?
C7 C25 . 1.403(6) ?
C7 C8 . 1.473(6) ?
C8 C9 . 1.400(6) ?
C8 C13 . 1.407(6) ?
C9 C10 . 1.382(6) ?
C9 H9 . 0.95 ?
C10 C11 . 1.394(6) ?
C10 H10 . 0.95 ?
C11 C12 . 1.361(6) ?
C11 H11 . 0.95 ?
C12 C13 . 1.420(6) ?
C12 H12 . 0.95 ?
C13 C14 . 1.449(6) ?
C14 C15 . 1.387(6) ?
C14 N1 . 1.392(5) ?
C15 C16 . 1.420(6) ?
C15 C27 . 1.478(6) ?
C16 C17 . 1.379(6) ?
C16 C60 . 1.476(6) ?
C17 N1 . 1.394(5) ?
C17 C18 . 1.452(6) ?
C18 C23 . 1.401(6) ?
C18 C19 . 1.406(6) ?
C19 C20 . 1.371(7) ?
C19 H19 . 0.95 ?
C20 C21 . 1.386(7) ?
C20 H20 . 0.95 ?
C21 C22 . 1.384(7) ?
C21 H21 . 0.95 ?
C22 C23 . 1.410(6) ?
C22 H22 . 0.95 ?
C23 C24 . 1.462(6) ?
C24 C26 . 1.407(6) ?
C24 C25 . 1.407(6) ?
C25 N1 . 1.385(5) ?
C26 H26 . 0.95 ?
C27 C32 . 1.407(6) ?
C27 C28 . 1.407(6) ?
C28 C29 . 1.379(6) ?
C28 H28 . 0.95 ?
C29 C30 . 1.384(6) ?
C29 H29 . 0.95 ?
C30 C31 . 1.384(6) ?
C30 H30 . 0.95 ?
C31 C32 . 1.404(6) ?
C31 H31 . 0.95 ?
C32 C33 . 1.483(6) ?
C33 C34 . 1.393(6) ?
C33 C58 . 1.434(6) ?
C34 N2 . 1.388(6) ?
C34 C35 . 1.443(6) ?
C35 C40 . 1.411(6) ?
C35 C36 . 1.416(6) ?
C36 C37 . 1.386(7) ?
C36 H36 . 0.95 ?
C37 C38 . 1.378(7) ?
C37 H37 . 0.95 ?
C38 C39 . 1.386(7) ?
C38 H38 . 0.95 ?
C39 C40 . 1.392(7) ?
C39 H39 . 0.95 ?
C40 C41 . 1.488(6) ?
C41 C42 . 1.390(6) ?
C41 C50 . 1.394(6) ?
C42 C43 . 1.397(6) ?
C42 H42 . 0.95 ?
C43 C48 . 1.390(6) ?
C43 C44 . 1.530(6) ?
C44 C47 . 1.518(7) ?
C44 C45 . 1.530(7) ?
C44 C46 . 1.535(6) ?
C45 H45A . 0.98 ?
C45 H45B . 0.98 ?
C45 H45C . 0.98 ?
C46 H46A . 0.98 ?
C46 H46B . 0.98 ?
C46 H46C . 0.98 ?
C47 H47A . 0.98 ?
C47 H47B . 0.98 ?
C47 H47C . 0.98 ?
C48 C49 . 1.404(6) ?
C48 H48 . 0.95 ?
C49 C50 . 1.390(6) ?
C49 C51 . 1.471(6) ?
C50 N2 . 1.396(5) ?
C51 C52 . 1.386(6) ?
C51 C56 . 1.426(6) ?
C52 C53 . 1.394(7) ?
C52 H52 . 0.95 ?
C53 C54 . 1.380(7) ?
C53 H53 . 0.95 ?
C54 C55 . 1.381(6) ?
C54 H54 . 0.95 ?
C55 C56 . 1.394(6) ?
C55 H55 . 0.95 ?
C56 C57 . 1.440(6) ?
C57 C58 . 1.386(6) ?
C57 N2 . 1.392(6) ?
C58 C59 . 1.469(6) ?
C59 C60 . 1.403(6) ?
C59 C64 . 1.404(6) ?
C60 C61 . 1.392(6) ?
C61 C62 . 1.396(7) ?
C61 H61 . 0.95 ?
C62 C63 . 1.382(7) ?
C62 H62 . 0.95 ?
C63 C64 . 1.392(7) ?
C63 H63 . 0.95 ?
C64 H64 . 0.95 ?
C65 Cl2 . 1.651(19) ?
C65 Cl1 . 1.727(19) ?
C65 H65A . 0.99 ?
C65 H65B . 0.99 ?
C65A Cl2A . 1.584(17) ?
C65A Cl1A . 1.755(17) ?
C65A H65C . 0.99 ?
C65A H65D . 0.99 ?
C70 C71 . 1.456(13) ?
C70 H70A . 0.98 ?
C70 H70B . 0.98 ?
C70 H70C . 0.98 ?
C71 C72 . 1.467(13) ?
C71 H71A . 0.99 ?
C71 H71B . 0.99 ?
C72 C73 . 1.440(15) ?
C72 H72A . 0.99 ?
C72 H72B . 0.99 ?
C73 C74 . 1.485(12) ?
C73 H73A . 0.99 ?
C73 H73B . 0.99 ?
C74 C75 . 1.398(12) ?
C74 H74A . 0.99 ?
C74 H74B . 0.99 ?
C75 H75A . 0.98 ?
C75 H75B . 0.98 ?
C75 H75C . 0.98 ?
